data_7027379
loop_
_publ_author_name
'Adams, Christopher J.'

_publ_section_title
;
 Synthesis, structure and metal compounds of a novel chromophoric
 cyanamide ligand
;
_journal_issue 12
_journal_name_full 'Journal of the Chemical Society, Dalton Transactions'
_journal_page_first 2059
_journal_paper_doi 10.1039/a901959f
_journal_year 1999
_chemical_formula_sum 'C38 H31 As N2 O3'
_chemical_formula_weight 638.57
_chemical_name_systematic 'Compound 3'
_space_group_IT_number 2
_symmetry_cell_setting triclinic
_symmetry_space_group_name_Hall '-P 1'
_symmetry_space_group_name_H-M 'P -1'
_atom_sites_solution_hydrogens geom
_atom_sites_solution_primary direct
_atom_sites_solution_secondary difmap
_audit_creation_method SHELXL-97
_cell_angle_alpha 96.84(3)
_cell_angle_beta 97.86(3)
_cell_angle_gamma 107.43(3)
_cell_formula_units_Z 2
_cell_length_a 12.905(3)
_cell_length_b 13.584(3)
_cell_length_c 9.2290(18)
_cell_measurement_reflns_used 25
_cell_measurement_temperature 180(2)
_cell_measurement_theta_max 15
_cell_measurement_theta_min 10
_cell_volume 1507.0(7)
_computing_cell_refinement 'Rigaku control software'
_computing_data_collection 'Rigaku control software'
_computing_data_reduction TeXsan
_computing_molecular_graphics 'SHELXTL-PLUS (Sheldrick, 1991)'
_computing_publication_material 'SHELXL-97 (Sheldrick, 1997)'
_computing_structure_refinement 'SHELXL-97 (Sheldrick, 1997)'
_computing_structure_solution 'SHELXS-97 (Sheldrick, 1990)'
_diffrn_ambient_temperature 180(2)
_diffrn_measured_fraction_theta_full 0.999
_diffrn_measured_fraction_theta_max 0.999
_diffrn_measurement_device_type 'Rigaku AFC7R'
_diffrn_measurement_method 'omega/2theta scans'
_diffrn_radiation_monochromator graphite
_diffrn_radiation_source 'Rotating anode'
_diffrn_radiation_type MoK\a
_diffrn_radiation_wavelength 0.71073
_diffrn_reflns_av_R_equivalents 0.0353
_diffrn_reflns_av_sigmaI/netI 0.0683
_diffrn_reflns_limit_h_max 16
_diffrn_reflns_limit_h_min -13
_diffrn_reflns_limit_k_max 16
_diffrn_reflns_limit_k_min -17
_diffrn_reflns_limit_l_max 11
_diffrn_reflns_limit_l_min -11
_diffrn_reflns_number 9368
_diffrn_reflns_theta_full 27.50
_diffrn_reflns_theta_max 27.50
_diffrn_reflns_theta_min 2.54
_diffrn_standards_interval_count 200
_diffrn_standards_number 3
_exptl_absorpt_coefficient_mu 1.170
_exptl_absorpt_correction_T_max 0.8083
_exptl_absorpt_correction_T_min 0.7913
_exptl_absorpt_correction_type 'Semi empirical psi scans'
_exptl_crystal_colour 'Reddish purple'
_exptl_crystal_density_diffrn 1.407
_exptl_crystal_density_method 'not measured'
_exptl_crystal_description Block
_exptl_crystal_F_000 660
_exptl_crystal_size_max 0.21
_exptl_crystal_size_mid 0.20
_exptl_crystal_size_min 0.19
_refine_diff_density_max 0.314
_refine_diff_density_min -0.323
_refine_diff_density_rms 0.071
_refine_ls_extinction_method none
_refine_ls_goodness_of_fit_ref 1.029
_refine_ls_hydrogen_treatment mixed
_refine_ls_matrix_type full
_refine_ls_number_parameters 413
_refine_ls_number_reflns 6912
_refine_ls_number_restraints 0
_refine_ls_restrained_S_all 1.029
_refine_ls_R_factor_all 0.0633
_refine_ls_R_factor_gt 0.0414
_refine_ls_shift/su_max 0.001
_refine_ls_shift/su_mean 0.000
_refine_ls_structure_factor_coef Fsqd
_refine_ls_weighting_details 'calc w=1/[\s^2^(Fo^2^)+(0.0285P)^2^+0.4211P] where P=(Fo^2^+2Fc^2^)/3'
_refine_ls_weighting_scheme calc
_refine_ls_wR_factor_gt 0.0848
_refine_ls_wR_factor_ref 0.0930
_reflns_number_gt 5464
_reflns_number_total 6912
_reflns_threshold_expression >2sigma(I)
_cod_data_source_file 901959fsup1.cif
_cod_data_source_block pr9902
_cod_depositor_comments
;
The following automatic conversions were performed:

'_symmetry_cell_setting' value 'Triclinic' changed to 'triclinic'
according to /home/saulius/struct/CIF-dictionaries/cif_core.dic
dictionary named 'cif_core.dic' version 2.4.2 from 2011-04-26.

Automatic conversion script
Id: cif_fix_values 1891 2012-01-12 08:04:46Z andrius 
;
_cod_original_cell_volume 1507.0(5)
_cod_original_sg_symbol_H-M P-1
_cod_database_code 7027379

loop_
_symmetry_equiv_pos_as_xyz
'x, y, z'
'-x, -y, -z'

loop_
_atom_site_label
_atom_site_type_symbol
_atom_site_fract_x
_atom_site_fract_y
_atom_site_fract_z
_atom_site_U_iso_or_equiv
_atom_site_adp_type
_atom_site_occupancy
_atom_site_symmetry_multiplicity
_atom_site_calc_flag
_atom_site_refinement_flags
C1 C -0.4563(2) 0.70686(19) 0.1645(3) 0.0229(5) Uani 1 1 d .
H1A H -0.4453 0.7648 0.1132 0.027 Uiso 1 1 calc R
C2 C -0.5235(2) 0.6965(2) 0.2732(3) 0.0254(5) Uani 1 1 d .
C3 C -0.5358(2) 0.6102(2) 0.3466(3) 0.0306(6) Uani 1 1 d .
H3A H -0.5796 0.6031 0.4218 0.037 Uiso 1 1 calc R
C4 C -0.4861(2) 0.5345(2) 0.3132(3) 0.0302(6) Uani 1 1 d .
H4A H -0.4965 0.4765 0.3643 0.036 Uiso 1 1 calc R
C5 C -0.3503(2) 0.3841(2) 0.1713(3) 0.0305(6) Uani 1 1 d .
H5A H -0.3849 0.3507 0.2451 0.037 Uiso 1 1 calc R
C6 C -0.2876(2) 0.3392(2) 0.0889(3) 0.0354(7) Uani 1 1 d .
H6A H -0.2795 0.2745 0.1080 0.043 Uiso 1 1 calc R
C7 C -0.2374(2) 0.3858(2) -0.0189(3) 0.0347(7) Uani 1 1 d .
H7A H -0.1952 0.3533 -0.0727 0.042 Uiso 1 1 calc R
C8 C -0.2484(2) 0.4808(2) -0.0495(3) 0.0312(6) Uani 1 1 d .
H8A H -0.2149 0.5133 -0.1246 0.037 Uiso 1 1 calc R
C9 C -0.3345(2) 0.62584(19) 0.0220(3) 0.0235(5) Uani 1 1 d .
C10 C -0.4066(2) 0.63184(19) 0.1329(3) 0.0218(5) Uani 1 1 d .
C11 C -0.4216(2) 0.54481(19) 0.2048(3) 0.0242(5) Uani 1 1 d .
C12 C -0.3603(2) 0.47854(19) 0.1419(3) 0.0239(5) Uani 1 1 d .
C13 C -0.3088(2) 0.52596(19) 0.0319(3) 0.0238(5) Uani 1 1 d .
O1 O -0.30045(16) 0.68912(15) -0.0571(2) 0.0346(5) Uani 1 1 d .
N1 N -0.57894(19) 0.76669(18) 0.3111(2) 0.0287(5) Uani 1 1 d .
C14 C -0.5739(2) 0.8408(2) 0.2334(3) 0.0288(6) Uani 1 1 d .
N2 N -0.5742(2) 0.90880(19) 0.1663(3) 0.0407(6) Uani 1 1 d .
As1 As -0.04699(2) 0.78172(2) 0.55902(3) 0.02021(8) Uani 1 1 d .
C20 C 0.0021(2) 0.79019(19) 0.3723(3) 0.0218(5) Uani 1 1 d .
C21 C 0.1077(2) 0.8538(2) 0.3667(3) 0.0274(6) Uani 1 1 d .
H21A H 0.1555 0.8948 0.4549 0.033 Uiso 1 1 calc R
C22 C 0.1427(2) 0.8567(2) 0.2317(3) 0.0300(6) Uani 1 1 d .
H22A H 0.2146 0.9004 0.2271 0.036 Uiso 1 1 calc R
C23 C 0.0735(2) 0.7964(2) 0.1034(3) 0.0297(6) Uani 1 1 d .
H23A H 0.0980 0.7986 0.0110 0.036 Uiso 1 1 calc R
C24 C -0.0315(2) 0.7329(2) 0.1098(3) 0.0343(6) Uani 1 1 d .
H24A H -0.0790 0.6916 0.0216 0.041 Uiso 1 1 calc R
C25 C -0.0675(2) 0.7293(2) 0.2444(3) 0.0292(6) Uani 1 1 d .
H25A H -0.1394 0.6855 0.2489 0.035 Uiso 1 1 calc R
C30 C -0.18165(19) 0.81305(19) 0.5518(3) 0.0215(5) Uani 1 1 d .
C31 C -0.2113(2) 0.8718(2) 0.4501(3) 0.0256(5) Uani 1 1 d .
H31A H -0.1692 0.8905 0.3749 0.031 Uiso 1 1 calc R
C32 C -0.3036(2) 0.9028(2) 0.4605(3) 0.0291(6) Uani 1 1 d .
H32A H -0.3261 0.9418 0.3906 0.035 Uiso 1 1 calc R
C33 C -0.3633(2) 0.8771(2) 0.5728(3) 0.0312(6) Uani 1 1 d .
H33A H -0.4242 0.9015 0.5822 0.037 Uiso 1 1 calc R
C34 C -0.3347(2) 0.8163(2) 0.6705(3) 0.0307(6) Uani 1 1 d .
H34A H -0.3776 0.7968 0.7445 0.037 Uiso 1 1 calc R
C35 C -0.2436(2) 0.7836(2) 0.6613(3) 0.0280(6) Uani 1 1 d .
H35A H -0.2236 0.7418 0.7285 0.034 Uiso 1 1 calc R
C40 C 0.0622(2) 0.88175(18) 0.7120(3) 0.0203(5) Uani 1 1 d .
C41 C 0.1698(2) 0.87681(19) 0.7386(3) 0.0244(5) Uani 1 1 d .
H41A H 0.1886 0.8233 0.6830 0.029 Uiso 1 1 calc R
C42 C 0.2486(2) 0.9513(2) 0.8473(3) 0.0290(6) Uani 1 1 d .
H42A H 0.3220 0.9491 0.8662 0.035 Uiso 1 1 calc R
C43 C 0.2206(2) 1.0290(2) 0.9285(3) 0.0317(6) Uani 1 1 d .
H43A H 0.2748 1.0797 1.0029 0.038 Uiso 1 1 calc R
C44 C 0.1141(2) 1.0328(2) 0.9015(3) 0.0295(6) Uani 1 1 d .
H44A H 0.0956 1.0865 0.9572 0.035 Uiso 1 1 calc R
C45 C 0.0338(2) 0.95890(19) 0.7938(3) 0.0239(5) Uani 1 1 d .
H45A H -0.0396 0.9612 0.7764 0.029 Uiso 1 1 calc R
C50 C -0.0723(2) 0.64209(19) 0.6008(3) 0.0218(5) Uani 1 1 d .
C51 C -0.1644(2) 0.5633(2) 0.5186(3) 0.0318(6) Uani 1 1 d .
H51A H -0.2154 0.5793 0.4485 0.038 Uiso 1 1 calc R
C52 C -0.1807(2) 0.4609(2) 0.5408(3) 0.0356(7) Uani 1 1 d .
H52A H -0.2432 0.4064 0.4850 0.043 Uiso 1 1 calc R
C53 C -0.1072(2) 0.4377(2) 0.6425(3) 0.0339(6) Uani 1 1 d .
H53A H -0.1191 0.3672 0.6566 0.041 Uiso 1 1 calc R
C54 C -0.0159(2) 0.5166(2) 0.7247(3) 0.0363(7) Uani 1 1 d .
H54A H 0.0345 0.5004 0.7956 0.044 Uiso 1 1 calc R
C55 C 0.0020(2) 0.6197(2) 0.7034(3) 0.0306(6) Uani 1 1 d .
H55A H 0.0647 0.6741 0.7589 0.037 Uiso 1 1 calc R
O10 O -0.66552(19) 0.78859(19) 0.5796(3) 0.0430(6) Uani 1 1 d .
H10A H -0.631(3) 0.785(3) 0.501(4) 0.067(12) Uiso 1 1 d .
H10B H -0.616(3) 0.822(3) 0.643(4) 0.056(12) Uiso 1 1 d .
O11 O -0.49164(19) 1.12087(18) 0.1379(3) 0.0372(5) Uani 1 1 d .
H11B H -0.511(2) 1.065(2) 0.144(3) 0.022(8) Uiso 1 1 d .
H11A H -0.472(3) 1.117(3) 0.044(5) 0.071(13) Uiso 1 1 d .

loop_
_atom_site_aniso_label
_atom_site_aniso_U_11
_atom_site_aniso_U_22
_atom_site_aniso_U_33
_atom_site_aniso_U_23
_atom_site_aniso_U_13
_atom_site_aniso_U_12
C1 0.0245(13) 0.0210(12) 0.0209(12) 0.0035(10) 0.0029(10) 0.0046(10)
C2 0.0248(13) 0.0304(14) 0.0201(12) 0.0019(11) 0.0037(10) 0.0087(11)
C3 0.0315(15) 0.0407(16) 0.0231(13) 0.0104(12) 0.0117(11) 0.0119(12)
C4 0.0351(15) 0.0333(15) 0.0257(14) 0.0140(12) 0.0068(12) 0.0120(12)
C5 0.0320(15) 0.0265(14) 0.0321(15) 0.0090(12) -0.0007(12) 0.0094(12)
C6 0.0358(16) 0.0268(14) 0.0414(17) 0.0021(13) -0.0082(13) 0.0148(12)
C7 0.0294(15) 0.0324(15) 0.0402(17) -0.0059(13) -0.0026(13) 0.0154(12)
C8 0.0297(15) 0.0308(14) 0.0311(15) -0.0004(12) 0.0033(12) 0.0098(12)
C9 0.0236(13) 0.0243(13) 0.0216(12) 0.0037(10) 0.0042(10) 0.0060(10)
C10 0.0232(12) 0.0229(12) 0.0174(12) 0.0044(10) 0.0035(10) 0.0044(10)
C11 0.0264(13) 0.0234(13) 0.0216(13) 0.0055(10) 0.0015(10) 0.0069(11)
C12 0.0210(12) 0.0220(12) 0.0249(13) 0.0017(10) -0.0036(10) 0.0053(10)
C13 0.0234(13) 0.0218(12) 0.0235(13) 0.0021(10) 0.0000(10) 0.0056(10)
O1 0.0436(12) 0.0346(11) 0.0360(11) 0.0166(9) 0.0214(9) 0.0173(9)
N1 0.0311(12) 0.0339(12) 0.0257(12) 0.0054(10) 0.0109(10) 0.0145(10)
C14 0.0273(14) 0.0292(14) 0.0289(14) -0.0033(12) 0.0093(11) 0.0087(11)
N2 0.0522(16) 0.0341(14) 0.0440(15) 0.0114(12) 0.0198(13) 0.0192(12)
As1 0.01982(13) 0.02289(13) 0.01879(13) 0.00367(9) 0.00606(9) 0.00694(10)
C20 0.0236(13) 0.0236(12) 0.0208(12) 0.0056(10) 0.0072(10) 0.0095(10)
C21 0.0260(13) 0.0288(14) 0.0249(13) 0.0033(11) 0.0067(11) 0.0044(11)
C22 0.0259(14) 0.0332(15) 0.0331(15) 0.0096(12) 0.0138(12) 0.0077(12)
C23 0.0406(16) 0.0316(14) 0.0248(14) 0.0102(11) 0.0164(12) 0.0165(13)
C24 0.0400(16) 0.0372(16) 0.0214(13) -0.0009(12) 0.0036(12) 0.0091(13)
C25 0.0250(13) 0.0342(15) 0.0238(13) 0.0033(11) 0.0061(11) 0.0026(11)
C30 0.0186(12) 0.0260(13) 0.0195(12) 0.0014(10) 0.0048(10) 0.0070(10)
C31 0.0213(13) 0.0276(13) 0.0267(13) 0.0073(11) 0.0070(10) 0.0039(11)
C32 0.0236(13) 0.0305(14) 0.0333(15) 0.0093(12) 0.0012(11) 0.0090(11)
C33 0.0202(13) 0.0339(15) 0.0354(15) -0.0035(12) 0.0042(11) 0.0066(11)
C34 0.0243(14) 0.0403(16) 0.0289(14) 0.0059(12) 0.0128(11) 0.0090(12)
C35 0.0271(14) 0.0334(14) 0.0254(13) 0.0096(11) 0.0085(11) 0.0094(12)
C40 0.0212(12) 0.0221(12) 0.0187(12) 0.0044(10) 0.0064(10) 0.0070(10)
C41 0.0269(13) 0.0246(13) 0.0249(13) 0.0047(10) 0.0085(11) 0.0109(11)
C42 0.0219(13) 0.0373(15) 0.0276(14) 0.0099(12) 0.0024(11) 0.0086(11)
C43 0.0319(15) 0.0332(15) 0.0237(14) 0.0019(11) 0.0033(11) 0.0030(12)
C44 0.0387(16) 0.0236(13) 0.0266(14) 0.0018(11) 0.0090(12) 0.0101(12)
C45 0.0252(13) 0.0266(13) 0.0241(13) 0.0068(10) 0.0079(10) 0.0123(11)
C50 0.0215(12) 0.0237(12) 0.0217(12) 0.0040(10) 0.0095(10) 0.0069(10)
C51 0.0283(14) 0.0320(15) 0.0307(15) 0.0062(12) 0.0033(12) 0.0039(12)
C52 0.0345(16) 0.0253(14) 0.0403(17) -0.0007(12) 0.0108(13) 0.0003(12)
C53 0.0417(17) 0.0240(14) 0.0416(17) 0.0081(12) 0.0187(14) 0.0131(12)
C54 0.0375(16) 0.0341(16) 0.0401(17) 0.0098(13) 0.0050(13) 0.0150(13)
C55 0.0296(14) 0.0245(13) 0.0350(15) 0.0042(12) 0.0025(12) 0.0068(11)
O10 0.0337(13) 0.0532(14) 0.0365(13) -0.0038(11) 0.0155(11) 0.0060(11)
O11 0.0447(13) 0.0282(12) 0.0410(13) 0.0041(10) 0.0176(10) 0.0114(10)

loop_
_atom_type_symbol
_atom_type_description
_atom_type_scat_dispersion_real
_atom_type_scat_dispersion_imag
_atom_type_scat_source
C C 0.0033 0.0016 'International Tables Vol C Tables 4.2.6.8 and 6.1.1.4'
H H 0.0000 0.0000 'International Tables Vol C Tables 4.2.6.8 and 6.1.1.4'
N N 0.0061 0.0033 'International Tables Vol C Tables 4.2.6.8 and 6.1.1.4'
O O 0.0106 0.0060 'International Tables Vol C Tables 4.2.6.8 and 6.1.1.4'
As As 0.0499 2.0058 'International Tables Vol C Tables 4.2.6.8 and 6.1.1.4'

loop_
_geom_angle_atom_site_label_1
_geom_angle_atom_site_label_2
_geom_angle_atom_site_label_3
_geom_angle
C10 C1 C2 119.2(2)
N1 C2 C3 118.3(2)
N1 C2 C1 123.7(2)
C3 C2 C1 118.0(2)
C4 C3 C2 122.4(2)
C11 C4 C3 119.0(2)
C12 C5 C6 117.8(3)
C7 C6 C5 122.1(3)
C6 C7 C8 120.0(3)
C13 C8 C7 118.3(3)
O1 C9 C10 127.9(2)
O1 C9 C13 126.9(2)
C10 C9 C13 105.1(2)
C1 C10 C11 122.2(2)
C1 C10 C9 128.5(2)
C11 C10 C9 109.3(2)
C4 C11 C10 119.2(2)
C4 C11 C12 132.4(2)
C10 C11 C12 108.4(2)
C5 C12 C13 120.0(3)
C5 C12 C11 131.5(3)
C13 C12 C11 108.5(2)
C8 C13 C12 121.8(2)
C8 C13 C9 129.5(2)
C12 C13 C9 108.7(2)
C14 N1 C2 117.2(2)
N2 C14 N1 176.3(3)
C30 As1 C40 108.34(11)
C30 As1 C20 110.37(10)
C40 As1 C20 109.39(11)
C30 As1 C50 108.45(11)
C40 As1 C50 110.90(10)
C20 As1 C50 109.36(10)
C25 C20 C21 120.6(2)
C25 C20 As1 119.15(19)
C21 C20 As1 120.23(19)
C22 C21 C20 119.4(2)
C23 C22 C21 120.4(3)
C22 C23 C24 119.9(3)
C23 C24 C25 120.3(3)
C20 C25 C24 119.4(3)
C31 C30 C35 121.3(2)
C31 C30 As1 120.94(19)
C35 C30 As1 117.47(19)
C30 C31 C32 118.7(2)
C31 C32 C33 120.3(2)
C34 C33 C32 120.3(3)
C33 C34 C35 120.3(3)
C34 C35 C30 119.0(2)
C45 C40 C41 120.8(2)
C45 C40 As1 119.50(18)
C41 C40 As1 119.71(18)
C42 C41 C40 119.0(2)
C43 C42 C41 120.3(2)
C44 C43 C42 120.1(3)
C43 C44 C45 120.7(3)
C40 C45 C44 119.1(2)
C55 C50 C51 120.9(2)
C55 C50 As1 120.96(19)
C51 C50 As1 118.00(19)
C52 C51 C50 119.0(3)
C53 C52 C51 120.6(3)
C52 C53 C54 120.2(3)
C53 C54 C55 119.9(3)
C50 C55 C54 119.4(3)

loop_
_geom_bond_atom_site_label_1
_geom_bond_atom_site_label_2
_geom_bond_distance
C1 C10 1.381(3)
C1 C2 1.406(4)
C2 N1 1.394(3)
C2 C3 1.402(4)
C3 C4 1.392(4)
C4 C11 1.380(4)
C5 C12 1.382(3)
C5 C6 1.399(4)
C6 C7 1.375(4)
C7 C8 1.397(4)
C8 C13 1.373(4)
C9 O1 1.215(3)
C9 C10 1.485(3)
C9 C13 1.500(3)
C10 C11 1.400(3)
C11 C12 1.484(4)
C12 C13 1.404(4)
N1 C14 1.295(3)
C14 N2 1.172(4)
As1 C30 1.904(2)
As1 C40 1.918(3)
As1 C20 1.920(2)
As1 C50 1.921(2)
C20 C25 1.384(4)
C20 C21 1.390(3)
C21 C22 1.383(4)
C22 C23 1.383(4)
C23 C24 1.385(4)
C24 C25 1.386(4)
C30 C31 1.388(3)
C30 C35 1.395(3)
C31 C32 1.389(4)
C32 C33 1.390(4)
C33 C34 1.379(4)
C34 C35 1.384(4)
C40 C45 1.385(3)
C40 C41 1.400(3)
C41 C42 1.389(4)
C42 C43 1.385(4)
C43 C44 1.380(4)
C44 C45 1.388(4)
C50 C55 1.380(4)
C50 C51 1.390(4)
C51 C52 1.387(4)
C52 C53 1.373(4)
C53 C54 1.386(4)
C54 C55 1.392(4)
